data_7231625
loop_
_publ_author_name
'Al-Matar, Hamad M.'
'Dawood, Kamal M.'
'Tohamy, Wael M.'

_publ_section_title
;
 Tandem one-pot synthesis of 2-arylcinnolin-6-one derivatives from
 arylhydrazonopropanals and acetoacetanilides using sustainable ultrasound
 and microwave platforms
;
_journal_issue 60
_journal_name_full 'RSC Advances'
_journal_page_first 34459
_journal_paper_doi 10.1039/C8RA06494F
_journal_volume 8
_journal_year 2018
_chemical_formula_sum 'C35 H25 Cl N4 O3'
_chemical_formula_weight 585.04
_chemical_name_common Wael_111Hw_02_0817
_space_group_crystal_system monoclinic
_space_group_IT_number 14
_space_group_name_Hall '-P 2ybc'
_space_group_name_H-M_alt 'P 1 21/c 1'
_symmetry_space_group_name_Hall '-P 2ybc'
_symmetry_space_group_name_H-M 'P 1 21/c 1'
_atom_sites_solution_hydrogens geom
_atom_sites_solution_primary direct
_atom_sites_solution_secondary difmap
_audit_update_record
;
2018-07-25 deposited with the CCDC.
2018-10-01 downloaded from the CCDC.
;
_cell_angle_alpha 90
_cell_angle_beta 95.241(3)
_cell_angle_gamma 90
_cell_formula_units_Z 4
_cell_length_a 15.5696(6)
_cell_length_b 19.6736(7)
_cell_length_c 9.4182(3)
_cell_measurement_reflns_used 5666
_cell_measurement_temperature 296.(2)
_cell_measurement_theta_max 65.5781
_cell_measurement_theta_min 3.6297
_cell_volume 2872.83(18)
_computing_cell_refinement 'SAINT V8.18C (Bruker AXS Inc., 2011)'
_computing_data_collection 'Bruker Instrument Service v2012.4.0.0'
_computing_data_reduction 'SAINT V8.18C (Bruker AXS Inc., 2011)'
_computing_structure_refinement 'SHELXL-97 (Sheldrick, 2008)'
_computing_structure_solution 'SHELXS-97 (Sheldrick, 2008)'
_diffrn_ambient_temperature 296.(2)
_diffrn_detector_area_resol_mean 8.3333
_diffrn_measured_fraction_theta_full 0.971
_diffrn_measured_fraction_theta_max 0.971
_diffrn_measurement_device_type 'Bruker X8 Prospector'
_diffrn_measurement_method 'omega and phi scans'
_diffrn_radiation_monochromator 'mirror optics'
_diffrn_radiation_type 'Cu K\a'
_diffrn_radiation_wavelength 1.54178
_diffrn_reflns_av_R_equivalents 0.0700
_diffrn_reflns_av_sigmaI/netI 0.0575
_diffrn_reflns_limit_h_max 18
_diffrn_reflns_limit_h_min -18
_diffrn_reflns_limit_k_max 19
_diffrn_reflns_limit_k_min -22
_diffrn_reflns_limit_l_max 10
_diffrn_reflns_limit_l_min -11
_diffrn_reflns_number 24182
_diffrn_reflns_theta_full 66.51
_diffrn_reflns_theta_max 66.51
_diffrn_reflns_theta_min 5.22
_diffrn_source_type 'Incoatec Cu-ImS'
_exptl_absorpt_coefficient_mu 1.533
_exptl_absorpt_correction_T_max 0.94
_exptl_absorpt_correction_T_min 0.70
_exptl_absorpt_correction_type multi-scan
_exptl_absorpt_process_details 'SADABS V2008/1 (Bruker AXS Inc.)'
_exptl_crystal_colour 'clear orange'
_exptl_crystal_density_diffrn 1.353
_exptl_crystal_density_method 'not measured'
_exptl_crystal_description Block
_exptl_crystal_F_000 1216
_exptl_crystal_size_max 0.370
_exptl_crystal_size_mid 0.080
_exptl_crystal_size_min 0.040
_refine_diff_density_max 0.466
_refine_diff_density_min -0.548
_refine_ls_extinction_method none
_refine_ls_goodness_of_fit_ref 1.041
_refine_ls_hydrogen_treatment mixed
_refine_ls_matrix_type full
_refine_ls_number_parameters 389
_refine_ls_number_reflns 4927
_refine_ls_number_restraints 0
_refine_ls_restrained_S_all 1.041
_refine_ls_R_factor_all 0.0800
_refine_ls_R_factor_gt 0.0547
_refine_ls_shift/su_max 0.000
_refine_ls_shift/su_mean 0.000
_refine_ls_structure_factor_coef Fsqd
_refine_ls_weighting_details 'calc w=1/[\s^2^(Fo^2^)+(0.0681P)^2^+1.2275P] where P=(Fo^2^+2Fc^2^)/3'
_refine_ls_weighting_scheme calc
_refine_ls_wR_factor_gt 0.1338
_refine_ls_wR_factor_ref 0.1520
_reflns_number_gt 3560
_reflns_number_total 4927
_reflns_threshold_expression >2sigma(I)
_cod_data_source_file c8ra06494f2.cif
_cod_data_source_block I
_cod_depositor_comments
;
The following automatic conversions were performed:
data name '__diffrn_source_type' replaced with '_diffrn_source_type'.

Automatic conversion script
Id: cif_correct_tags 4968 2017-02-21 14:55:21Z antanas 
;
_cod_database_code 7231625

loop_
_space_group_symop_operation_xyz
'x, y, z'
'-x, y+1/2, -z+1/2'
'-x, -y, -z'
'x, -y-1/2, z-1/2'

loop_
_atom_site_type_symbol
_atom_site_label
_atom_site_fract_x
_atom_site_fract_y
_atom_site_fract_z
_atom_site_U_iso_or_equiv
_atom_site_adp_type
_atom_site_calc_flag
_atom_site_refinement_flags
_atom_site_occupancy
Cl Cl1 -0.11763(7) 0.63672(7) 1.07956(11) 0.1049(5) Uani d . 1
O O2 0.38191(13) 0.79931(11) 0.38506(18) 0.0567(6) Uani d . 1
O O3 0.26729(13) 0.89178(9) 0.6624(2) 0.0537(5) Uani d . 1
O O1 0.45869(12) 0.65282(11) 0.39789(18) 0.0525(5) Uani d . 1
N N1 0.48087(12) 0.68290(11) 0.6310(2) 0.0349(5) Uani d . 1
H H1 0.4543 0.6936 0.704 0.042 Uiso calc R 1
N N4 0.43802(13) 0.84825(11) 0.5908(2) 0.0393(5) Uani d . 1
H H4 0.4331 0.8503 0.6809 0.047 Uiso calc R 1
N N2 0.21799(13) 0.58570(10) 0.5462(2) 0.0373(5) Uani d . 1
N N3 0.17598(12) 0.63022(10) 0.6238(2) 0.0351(5) Uani d . 1
C C3 0.7495(2) 0.68690(19) 0.7054(4) 0.0716(10) Uani d . 1
H H3 0.8092 0.6883 0.7233 0.086 Uiso calc R 1
C C4 0.71260(18) 0.65530(17) 0.5866(3) 0.0566(8) Uani d . 1
H H4A 0.7475 0.6343 0.5246 0.068 Uiso calc R 1
C C5 0.62408(17) 0.65396(15) 0.5566(3) 0.0447(6) Uani d . 1
H H5 0.5995 0.6324 0.475 0.054 Uiso calc R 1
C C6 0.57233(15) 0.68520(13) 0.6498(3) 0.0362(6) Uani d . 1
C C7 0.43126(15) 0.66596(13) 0.5125(2) 0.0339(5) Uani d . 1
C C8 0.33691(15) 0.65919(13) 0.5354(2) 0.0324(5) Uani d . 1
C C12 0.28825(14) 0.71354(12) 0.5893(2) 0.0304(5) Uani d . 1
C C13 0.30867(15) 0.78188(12) 0.5925(2) 0.0312(5) Uani d . 1
C C18 0.37967(16) 0.81063(13) 0.5127(2) 0.0353(6) Uani d . 1
C C19 0.50743(17) 0.88518(14) 0.5392(3) 0.0433(6) Uani d . 1
C C24 0.5844(2) 0.88728(19) 0.6224(4) 0.0677(9) Uani d . 1
H H24 0.5913 0.8635 0.7081 0.081 Uiso calc R 1
C C23 0.6522(2) 0.9255(2) 0.5770(6) 0.0943(14) Uani d . 1
H H23 0.7044 0.9274 0.6334 0.113 Uiso calc R 1
C C22 0.6430(3) 0.9600(2) 0.4507(6) 0.0972(15) Uani d . 1
H H22 0.6885 0.9853 0.4211 0.117 Uiso calc R 1
C C34 0.06384(19) 0.41832(16) 0.4170(4) 0.0602(8) Uani d . 1
H H34 0.0285 0.3819 0.3878 0.072 Uiso calc R 1
C C33 0.0765(2) 0.43443(15) 0.5582(4) 0.0598(8) Uani d . 1
H H33 0.0499 0.4088 0.6246 0.072 Uiso calc R 1
C C32 0.12878(18) 0.48892(14) 0.6034(3) 0.0491(7) Uani d . 1
H H32 0.1376 0.5 0.6996 0.059 Uiso calc R 1
C C31 0.16725(16) 0.52618(12) 0.5029(3) 0.0381(6) Uani d . 1
C C11 0.21108(14) 0.69008(12) 0.6510(2) 0.0309(5) Uani d . 1
C C21 0.5660(3) 0.95699(18) 0.3684(4) 0.0813(13) Uani d . 1
H H21 0.5598 0.98 0.2818 0.098 Uiso calc R 1
C C20 0.4974(2) 0.92030(15) 0.4115(3) 0.0578(8) Uani d . 1
H H20 0.4451 0.9192 0.3553 0.069 Uiso calc R 1
C C14 0.25702(16) 0.82931(13) 0.6654(2) 0.0366(6) Uani d . 1
C C15 0.18917(16) 0.80086(13) 0.7454(3) 0.0361(6) Uani d . 1
H H15 0.1605 0.8301 0.8026 0.043 Uiso calc R 1
C C16 0.16580(14) 0.73505(13) 0.7411(2) 0.0323(5) Uani d . 1
C C25 0.09575(15) 0.70932(13) 0.8241(2) 0.0362(6) Uani d . 1
C C30 0.10367(18) 0.64805(15) 0.8976(3) 0.0459(7) Uani d . 1
H H30 0.1528 0.6216 0.8929 0.055 Uiso calc R 1
C C29 0.0383(2) 0.62606(18) 0.9783(3) 0.0589(8) Uani d . 1
H H29 0.0435 0.585 1.0274 0.071 Uiso calc R 1
C C28 -0.0339(2) 0.6657(2) 0.9847(3) 0.0612(9) Uani d . 1
C C27 -0.04246(19) 0.7264(2) 0.9162(3) 0.0613(9) Uani d . 1
H H27 -0.0913 0.7529 0.9234 0.074 Uiso calc R 1
C C26 0.02205(17) 0.74860(16) 0.8355(3) 0.0485(7) Uani d . 1
H H26 0.0162 0.7901 0.7885 0.058 Uiso calc R 1
C C9 0.30164(15) 0.59564(13) 0.5146(3) 0.0357(6) Uani d . 1
C C10 0.34962(19) 0.53458(15) 0.4691(3) 0.0532(7) Uani d . 1
H H10A 0.3424 0.5308 0.3671 0.08 Uiso calc R 1
H H10B 0.3274 0.4945 0.5109 0.08 Uiso calc R 1
H H10C 0.4098 0.5393 0.5 0.08 Uiso calc R 1
C C2 0.6981(2) 0.71677(19) 0.7991(4) 0.0745(11) Uani d . 1
H H2 0.7232 0.7374 0.8815 0.089 Uiso calc R 1
C C1 0.60938(18) 0.71625(16) 0.7716(3) 0.0534(7) Uani d . 1
H H1A 0.5749 0.7367 0.8349 0.064 Uiso calc R 1
C C36 0.15506(18) 0.51011(14) 0.3602(3) 0.0476(7) Uani d . 1
H H36 0.1815 0.5355 0.2932 0.057 Uiso calc R 1
C C35 0.1028(2) 0.45544(16) 0.3181(4) 0.0588(8) Uani d . 1
H H35 0.0941 0.4439 0.2221 0.071 Uiso calc R 1

loop_
_atom_site_aniso_label
_atom_site_aniso_U_11
_atom_site_aniso_U_22
_atom_site_aniso_U_33
_atom_site_aniso_U_12
_atom_site_aniso_U_13
_atom_site_aniso_U_23
Cl1 0.0709(6) 0.1720(13) 0.0757(6) -0.0523(7) 0.0284(5) 0.0051(6)
O2 0.0653(13) 0.0746(15) 0.0313(10) -0.0263(11) 0.0098(9) -0.0065(9)
O3 0.0582(12) 0.0299(11) 0.0752(13) -0.0054(9) 0.0186(10) -0.0032(9)
O1 0.0378(10) 0.0848(16) 0.0352(10) -0.0023(10) 0.0050(8) -0.0110(9)
N1 0.0284(10) 0.0428(13) 0.0334(10) 0.0005(9) 0.0017(8) -0.0034(9)
N4 0.0419(12) 0.0423(13) 0.0344(10) -0.0145(10) 0.0081(9) -0.0005(9)
N2 0.0331(11) 0.0329(11) 0.0461(11) -0.0055(9) 0.0042(9) -0.0060(10)
N3 0.0325(11) 0.0313(11) 0.0416(11) -0.0023(9) 0.0041(9) -0.0052(9)
C3 0.0341(16) 0.073(2) 0.104(3) 0.0038(15) -0.0100(17) -0.017(2)
C4 0.0360(15) 0.063(2) 0.0707(19) 0.0118(14) 0.0043(14) -0.0025(17)
C5 0.0379(14) 0.0482(16) 0.0476(15) 0.0049(12) 0.0011(11) -0.0033(13)
C6 0.0315(13) 0.0334(13) 0.0424(13) -0.0002(10) -0.0030(10) 0.0030(11)
C7 0.0305(12) 0.0367(14) 0.0342(12) -0.0013(10) 0.0006(10) -0.0011(11)
C8 0.0293(12) 0.0345(14) 0.0330(12) -0.0010(10) 0.0002(9) -0.0029(10)
C12 0.0282(11) 0.0345(13) 0.0276(11) -0.0031(10) -0.0016(9) -0.0017(10)
C13 0.0318(12) 0.0321(13) 0.0293(11) -0.0035(10) 0.0008(9) -0.0016(10)
C18 0.0395(14) 0.0349(14) 0.0315(13) -0.0050(11) 0.0037(10) 0.0023(11)
C19 0.0451(15) 0.0322(15) 0.0549(16) -0.0081(11) 0.0166(13) -0.0035(12)
C24 0.0463(18) 0.069(2) 0.088(2) -0.0145(16) 0.0051(16) 0.0071(19)
C23 0.049(2) 0.084(3) 0.152(4) -0.0220(19) 0.019(2) -0.001(3)
C22 0.089(3) 0.067(3) 0.145(4) -0.030(2) 0.065(3) -0.003(3)
C34 0.0455(17) 0.0377(17) 0.095(2) -0.0094(13) -0.0056(17) -0.0097(17)
C33 0.0514(18) 0.0386(17) 0.090(2) -0.0109(13) 0.0104(16) 0.0063(16)
C32 0.0483(16) 0.0412(16) 0.0580(16) -0.0058(13) 0.0051(13) 0.0009(13)
C31 0.0334(13) 0.0259(13) 0.0546(15) -0.0032(10) 0.0020(11) -0.0031(11)
C11 0.0288(12) 0.0306(13) 0.0327(12) -0.0024(10) -0.0001(9) -0.0002(10)
C21 0.119(4) 0.049(2) 0.085(3) -0.024(2) 0.056(3) -0.0010(18)
C20 0.084(2) 0.0383(17) 0.0548(17) -0.0108(15) 0.0264(16) -0.0024(14)
C14 0.0381(14) 0.0331(15) 0.0379(13) -0.0045(11) -0.0005(10) -0.0019(11)
C15 0.0343(13) 0.0351(14) 0.0391(13) -0.0005(10) 0.0046(10) -0.0060(11)
C16 0.0289(12) 0.0351(14) 0.0325(12) -0.0035(10) 0.0000(9) -0.0038(10)
C25 0.0328(13) 0.0424(15) 0.0331(12) -0.0083(11) 0.0025(10) -0.0052(11)
C30 0.0439(15) 0.0533(18) 0.0402(14) -0.0097(13) 0.0015(12) 0.0010(13)
C29 0.065(2) 0.068(2) 0.0426(15) -0.0233(17) 0.0005(14) 0.0090(14)
C28 0.0458(18) 0.097(3) 0.0416(15) -0.0273(18) 0.0084(13) -0.0068(17)
C27 0.0385(16) 0.091(3) 0.0555(18) -0.0055(16) 0.0117(13) -0.0141(18)
C26 0.0390(15) 0.0561(18) 0.0508(15) -0.0019(13) 0.0065(12) -0.0041(13)
C9 0.0311(13) 0.0354(14) 0.0404(13) -0.0001(10) 0.0026(10) -0.0029(11)
C10 0.0426(16) 0.0408(16) 0.077(2) 0.0017(12) 0.0095(14) -0.0115(15)
C2 0.0483(18) 0.076(2) 0.094(2) 0.0042(17) -0.0230(17) -0.035(2)
C1 0.0401(15) 0.0551(19) 0.0627(18) 0.0023(13) -0.0068(13) -0.0169(15)
C36 0.0494(16) 0.0380(15) 0.0547(16) -0.0051(12) 0.0007(13) -0.0063(13)
C35 0.0602(19) 0.0448(18) 0.0688(19) -0.0088(15) -0.0081(16) -0.0146(15)

loop_
_atom_type_symbol
_atom_type_description
_atom_type_scat_dispersion_real
_atom_type_scat_dispersion_imag
_atom_type_scat_source
C C 0.0181 0.0091 'International Tables Vol C Tables 4.2.6.8 and 6.1.1.4'
H H 0.0000 0.0000 'International Tables Vol C Tables 4.2.6.8 and 6.1.1.4'
N N 0.0311 0.0180 'International Tables Vol C Tables 4.2.6.8 and 6.1.1.4'
O O 0.0492 0.0322 'International Tables Vol C Tables 4.2.6.8 and 6.1.1.4'
Cl Cl 0.3639 0.7018 'International Tables Vol C Tables 4.2.6.8 and 6.1.1.4'

loop_
_geom_angle_atom_site_label_1
_geom_angle_atom_site_label_2
_geom_angle_atom_site_label_3
_geom_angle
C7 N1 C6 127.4(2)
C7 N1 H1 116.3
C6 N1 H1 116.3
C18 N4 C19 126.3(2)
C18 N4 H4 116.8
C19 N4 H4 116.8
N3 N2 C9 122.7(2)
N3 N2 C31 113.48(19)
C9 N2 C31 123.8(2)
C11 N3 N2 118.33(19)
C4 C3 C2 119.8(3)
C4 C3 H3 120.1
C2 C3 H3 120.1
C3 C4 C5 121.0(3)
C3 C4 H4A 119.5
C5 C4 H4A 119.5
C4 C5 C6 119.2(3)
C4 C5 H5 120.4
C6 C5 H5 120.4
C1 C6 C5 119.9(2)
C1 C6 N1 117.1(2)
C5 C6 N1 122.8(2)
O1 C7 N1 124.5(2)
O1 C7 C8 121.9(2)
N1 C7 C8 113.4(2)
C9 C8 C12 120.9(2)
C9 C8 C7 116.2(2)
C12 C8 C7 122.6(2)
C13 C12 C8 127.4(2)
C13 C12 C11 119.8(2)
C8 C12 C11 112.8(2)
C12 C13 C14 120.1(2)
C12 C13 C18 122.3(2)
C14 C13 C18 117.5(2)
O2 C18 N4 124.1(2)
O2 C18 C13 120.7(2)
N4 C18 C13 115.24(19)
C24 C19 C20 120.3(3)
C24 C19 N4 118.1(3)
C20 C19 N4 121.5(3)
C19 C24 C23 119.2(4)
C19 C24 H24 120.4
C23 C24 H24 120.4
C22 C23 C24 120.9(4)
C22 C23 H23 119.6
C24 C23 H23 119.6
C23 C22 C21 119.3(4)
C23 C22 H22 120.4
C21 C22 H22 120.4
C33 C34 C35 120.4(3)
C33 C34 H34 119.8
C35 C34 H34 119.8
C34 C33 C32 120.5(3)
C34 C33 H33 119.8
C32 C33 H33 119.8
C31 C32 C33 118.7(3)
C31 C32 H32 120.7
C33 C32 H32 120.7
C32 C31 C36 121.3(2)
C32 C31 N2 119.8(2)
C36 C31 N2 118.9(2)
N3 C11 C16 116.4(2)
N3 C11 C12 123.4(2)
C16 C11 C12 120.1(2)
C22 C21 C20 121.1(4)
C22 C21 H21 119.4
C20 C21 H21 119.4
C21 C20 C19 119.2(4)
C21 C20 H20 120.4
C19 C20 H20 120.4
O3 C14 C13 123.4(2)
O3 C14 C15 119.4(2)
C13 C14 C15 117.2(2)
C16 C15 C14 124.0(2)
C16 C15 H15 118.0
C14 C15 H15 118.0
C15 C16 C11 117.4(2)
C15 C16 C25 121.4(2)
C11 C16 C25 121.2(2)
C30 C25 C26 118.5(2)
C30 C25 C16 121.4(2)
C26 C25 C16 120.0(2)
C25 C30 C29 120.3(3)
C25 C30 H30 119.8
C29 C30 H30 119.8
C28 C29 C30 119.3(3)
C28 C29 H29 120.4
C30 C29 H29 120.4
C27 C28 C29 121.5(3)
C27 C28 Cl1 119.1(3)
C29 C28 Cl1 119.3(3)
C28 C27 C26 119.6(3)
C28 C27 H27 120.2
C26 C27 H27 120.2
C27 C26 C25 120.7(3)
C27 C26 H26 119.6
C25 C26 H26 119.6
C8 C9 N2 118.2(2)
C8 C9 C10 124.6(2)
N2 C9 C10 117.0(2)
C9 C10 H10A 109.5
C9 C10 H10B 109.5
H10A C10 H10B 109.5
C9 C10 H10C 109.5
H10A C10 H10C 109.5
H10B C10 H10C 109.5
C3 C2 C1 120.4(3)
C3 C2 H2 119.8
C1 C2 H2 119.8
C6 C1 C2 119.6(3)
C6 C1 H1A 120.2
C2 C1 H1A 120.2
C31 C36 C35 118.9(3)
C31 C36 H36 120.6
C35 C36 H36 120.6
C34 C35 C36 120.4(3)
C34 C35 H35 119.8
C36 C35 H35 119.8

loop_
_geom_bond_atom_site_label_1
_geom_bond_atom_site_label_2
_geom_bond_distance
Cl1 C28 1.742(3)
O2 C18 1.226(3)
O3 C14 1.240(3)
O1 C7 1.225(3)
N1 C7 1.340(3)
N1 C6 1.419(3)
N1 H1 0.86
N4 C18 1.339(3)
N4 C19 1.424(3)
N4 H4 0.86
N2 N3 1.348(3)
N2 C9 1.376(3)
N2 C31 1.450(3)
N3 C11 1.314(3)
C3 C4 1.361(5)
C3 C2 1.376(5)
C3 H3 0.93
C4 C5 1.382(4)
C4 H4A 0.93
C5 C6 1.388(4)
C5 H5 0.93
C6 C1 1.379(4)
C7 C8 1.510(3)
C8 C9 1.372(3)
C8 C12 1.430(3)
C12 C13 1.381(3)
C12 C11 1.457(3)
C13 C14 1.446(3)
C13 C18 1.503(3)
C19 C24 1.372(4)
C19 C20 1.384(4)
C24 C23 1.394(5)
C24 H24 0.93
C23 C22 1.366(7)
C23 H23 0.93
C22 C21 1.368(7)
C22 H22 0.93
C34 C33 1.363(5)
C34 C35 1.368(5)
C34 H34 0.93
C33 C32 1.389(4)
C33 H33 0.93
C32 C31 1.377(4)
C32 H32 0.93
C31 C36 1.377(4)
C11 C16 1.452(3)
C21 C20 1.380(5)
C21 H21 0.93
C20 H20 0.93
C14 C15 1.464(3)
C15 C16 1.344(3)
C15 H15 0.93
C16 C25 1.487(3)
C25 C30 1.390(4)
C25 C26 1.396(4)
C30 C29 1.393(4)
C30 H30 0.93
C29 C28 1.375(5)
C29 H29 0.93
C28 C27 1.358(5)
C27 C26 1.384(4)
C27 H27 0.93
C26 H26 0.93
C9 C10 1.498(4)
C10 H10A 0.96
C10 H10B 0.96
C10 H10C 0.96
C2 C1 1.382(4)
C2 H2 0.93
C1 H1A 0.93
C36 C35 1.385(4)
C36 H36 0.93
C35 H35 0.93

loop_
_geom_torsion_atom_site_label_1
_geom_torsion_atom_site_label_2
_geom_torsion_atom_site_label_3
_geom_torsion_atom_site_label_4
_geom_torsion
C9 N2 N3 C11 11.0(3)
C31 N2 N3 C11 -170.4(2)
C2 C3 C4 C5 1.4(6)
C3 C4 C5 C6 -0.2(5)
C4 C5 C6 C1 -0.9(4)
C4 C5 C6 N1 -176.4(3)
C7 N1 C6 C1 168.0(3)
C7 N1 C6 C5 -16.4(4)
C6 N1 C7 O1 -3.8(4)
C6 N1 C7 C8 171.8(2)
O1 C7 C8 C9 59.7(3)
N1 C7 C8 C9 -116.1(2)
O1 C7 C8 C12 -126.5(3)
N1 C7 C8 C12 57.8(3)
C9 C8 C12 C13 -167.8(2)
C7 C8 C12 C13 18.6(4)
C9 C8 C12 C11 14.7(3)
C7 C8 C12 C11 -158.9(2)
C8 C12 C13 C14 -173.1(2)
C11 C12 C13 C14 4.3(3)
C8 C12 C13 C18 11.7(4)
C11 C12 C13 C18 -171.0(2)
C19 N4 C18 O2 5.1(4)
C19 N4 C18 C13 -175.0(2)
C12 C13 C18 O2 52.4(4)
C14 C13 C18 O2 -122.9(3)
C12 C13 C18 N4 -127.5(3)
C14 C13 C18 N4 57.2(3)
C18 N4 C19 C24 -142.7(3)
C18 N4 C19 C20 39.7(4)
C20 C19 C24 C23 0.3(5)
N4 C19 C24 C23 -177.3(3)
C19 C24 C23 C22 -0.6(6)
C24 C23 C22 C21 0.1(7)
C35 C34 C33 C32 0.3(5)
C34 C33 C32 C31 0.1(5)
C33 C32 C31 C36 -0.3(4)
C33 C32 C31 N2 176.4(3)
N3 N2 C31 C32 -52.2(3)
C9 N2 C31 C32 126.4(3)
N3 N2 C31 C36 124.6(3)
C9 N2 C31 C36 -56.8(4)
N2 N3 C11 C16 -176.9(2)
N2 N3 C11 C12 6.7(3)
C13 C12 C11 N3 163.4(2)
C8 C12 C11 N3 -18.9(3)
C13 C12 C11 C16 -12.9(3)
C8 C12 C11 C16 164.9(2)
C23 C22 C21 C20 0.7(6)
C22 C21 C20 C19 -1.0(5)
C24 C19 C20 C21 0.5(5)
N4 C19 C20 C21 178.0(3)
C12 C13 C14 O3 -173.8(2)
C18 C13 C14 O3 1.6(3)
C12 C13 C14 C15 5.8(3)
C18 C13 C14 C15 -178.8(2)
O3 C14 C15 C16 171.5(2)
C13 C14 C15 C16 -8.1(4)
C14 C15 C16 C11 -0.1(4)
C14 C15 C16 C25 -179.5(2)
N3 C11 C16 C15 -165.9(2)
C12 C11 C16 C15 10.6(3)
N3 C11 C16 C25 13.5(3)
C12 C11 C16 C25 -170.0(2)
C15 C16 C25 C30 -137.5(3)
C11 C16 C25 C30 43.1(3)
C15 C16 C25 C26 39.1(3)
C11 C16 C25 C26 -140.3(2)
C26 C25 C30 C29 1.3(4)
C16 C25 C30 C29 177.9(2)
C25 C30 C29 C28 -0.2(4)
C30 C29 C28 C27 -1.2(5)
C30 C29 C28 Cl1 177.4(2)
C29 C28 C27 C26 1.3(5)
Cl1 C28 C27 C26 -177.3(2)
C28 C27 C26 C25 -0.1(4)
C30 C25 C26 C27 -1.2(4)
C16 C25 C26 C27 -177.9(2)
C12 C8 C9 N2 0.4(3)
C7 C8 C9 N2 174.4(2)
C12 C8 C9 C10 -175.2(2)
C7 C8 C9 C10 -1.2(4)
N3 N2 C9 C8 -14.6(4)
C31 N2 C9 C8 166.9(2)
N3 N2 C9 C10 161.4(2)
C31 N2 C9 C10 -17.1(4)
C4 C3 C2 C1 -1.5(6)
C5 C6 C1 C2 0.8(5)
N1 C6 C1 C2 176.6(3)
C3 C2 C1 C6 0.4(6)
C32 C31 C36 C35 0.2(4)
N2 C31 C36 C35 -176.5(3)
C33 C34 C35 C36 -0.4(5)
C31 C36 C35 C34 0.2(5)
